data_2018730
loop_
_publ_author_name
'Stepanovs, Dmitrijs'
'Mishnev, Anatoly'

_publ_section_title
;
 Multicomponent pharmaceutical cocrystals: furosemide and pentoxifylline
;
_journal_coeditor_code YF3019
_journal_issue 12
_journal_name_full 'Acta Crystallographica Section C'
_journal_page_first o488
_journal_page_last o491
_journal_paper_doi 10.1107/S0108270112045866
_journal_volume 68
_journal_year 2012
_chemical_formula_iupac 'C12 H11 Cl N2 O5 S , C13 H18 N4 O3, H2 O'
_chemical_formula_moiety 'C12 H11 Cl N2 O5 S, C13 H18 N4 O3, H2 O'
_chemical_formula_sum 'C25 H31 Cl N6 O9 S'
_chemical_formula_weight 627.08
_chemical_melting_point 435
_chemical_name_common (furosemide).(pentoxifylline).(water)
_chemical_name_systematic
;
4-Chloro-2-(furan-2-ylmethylamino)-5-sulfamoylbenzoic
acid--3,7-dimethyl-1-(5-oxohexyl)-3,7-dihydro-1<i>H</i>-purine-2,6-dione--
water (1/1/1)
;
_space_group_IT_number 2
_symmetry_cell_setting triclinic
_symmetry_space_group_name_Hall '-P 1'
_symmetry_space_group_name_H-M 'P -1'
_atom_sites_solution_hydrogens geom
_atom_sites_solution_primary direct
_atom_sites_solution_secondary difmap
_audit_creation_method SHELXL97
_cell_angle_alpha 92.6490(10)
_cell_angle_beta 99.170(2)
_cell_angle_gamma 111.4660(10)
_cell_formula_units_Z 2
_cell_length_a 8.4052(2)
_cell_length_b 9.4494(3)
_cell_length_c 19.6748(9)
_cell_measurement_reflns_used 1943
_cell_measurement_temperature 190
_cell_measurement_theta_max 25.0
_cell_measurement_theta_min 0.8
_cell_volume 1426.35(9)
_computing_cell_refinement 'SCALEPACK (Otwinowski & Minor, 1997)'
_computing_data_collection 'KappaCCD Server Software (Nonius, 1997)'
_computing_data_reduction 'DENZO and SCALEPACK (Otwinowski & Minor, 1997)'
_computing_molecular_graphics 'ORTEP-3 (Farrugia, 1997)'
_computing_publication_material 'SHELXL97 (Sheldrick, 2008)'
_computing_structure_refinement 'SHELXL97 (Sheldrick, 2008)'
_computing_structure_solution 'SHELXS97 (Sheldrick, 2008)'
_diffrn_ambient_temperature 190
_diffrn_measured_fraction_theta_full 0.982
_diffrn_measured_fraction_theta_max 0.982
_diffrn_measurement_device_type 'Nonius KappaCCD area-detector'
_diffrn_measurement_method CCD
_diffrn_radiation_monochromator graphite
_diffrn_radiation_source 'fine-focus sealed tube'
_diffrn_radiation_type MoK\a
_diffrn_radiation_wavelength 0.71073
_diffrn_reflns_av_R_equivalents 0.0593
_diffrn_reflns_av_sigmaI/netI 0.1308
_diffrn_reflns_limit_h_max 10
_diffrn_reflns_limit_h_min -10
_diffrn_reflns_limit_k_max 12
_diffrn_reflns_limit_k_min -12
_diffrn_reflns_limit_l_max 25
_diffrn_reflns_limit_l_min -20
_diffrn_reflns_number 10153
_diffrn_reflns_theta_full 27.52
_diffrn_reflns_theta_max 27.52
_diffrn_reflns_theta_min 2.33
_exptl_absorpt_coefficient_mu 0.270
_exptl_absorpt_correction_type none
_exptl_crystal_colour colourless
_exptl_crystal_density_diffrn 1.460
_exptl_crystal_density_method 'not measured'
_exptl_crystal_description plate
_exptl_crystal_F_000 656
_exptl_crystal_size_max 0.30
_exptl_crystal_size_mid 0.20
_exptl_crystal_size_min 0.05
_refine_diff_density_max 0.792
_refine_diff_density_min -0.414
_refine_ls_extinction_method none
_refine_ls_goodness_of_fit_ref 1.033
_refine_ls_hydrogen_treatment mixed
_refine_ls_matrix_type full
_refine_ls_number_parameters 386
_refine_ls_number_reflns 6429
_refine_ls_number_restraints 2
_refine_ls_restrained_S_all 1.033
_refine_ls_R_factor_all 0.1581
_refine_ls_R_factor_gt 0.0796
_refine_ls_shift/su_max 0.001
_refine_ls_shift/su_mean 0.000
_refine_ls_structure_factor_coef Fsqd
_refine_ls_weighting_details 'calc w = 1/[\s^2^(Fo^2^)+(0.0690P)^2^+1.3485P] where P=(Fo^2^+2Fc^2^)/3'
_refine_ls_weighting_scheme calc
_refine_ls_wR_factor_gt 0.1599
_refine_ls_wR_factor_ref 0.1903
_reflns_number_gt 3592
_reflns_number_total 6429
_reflns_threshold_expression I>2\s(I)
_cod_data_source_file yf3019.cif
_cod_data_source_block II
_cod_database_code 2018730
_cod_database_fobs_code 2018730

loop_
_symmetry_equiv_pos_as_xyz
'x, y, z'
'-x, -y, -z'

loop_
_atom_site_type_symbol
_atom_site_label
_atom_site_fract_x
_atom_site_fract_y
_atom_site_fract_z
_atom_site_U_iso_or_equiv
_atom_site_adp_type
_atom_site_calc_flag
_atom_site_refinement_flags
_atom_site_occupancy
_atom_site_symmetry_multiplicity
S S1 -0.18998(14) 0.00259(10) 0.34191(6) 0.0290(3) Uani d . 1 1
N N2 -0.3398(5) -0.0983(3) 0.2790(2) 0.0361(9) Uani d . 1 1
H H2A -0.4515 -0.0732 0.2717 0.043 Uiso d R 1 1
H H2B -0.2781 -0.1212 0.2426 0.043 Uiso d R 1 1
O O3 -0.2608(4) -0.0119(3) 0.40382(15) 0.0379(8) Uani d . 1 1
O O4 -0.0432(4) -0.0391(3) 0.33889(16) 0.0376(7) Uani d . 1 1
C C5 -0.1351(5) 0.1970(4) 0.3275(2) 0.0238(9) Uani d . 1 1
C C6 -0.0655(5) 0.2583(4) 0.2709(2) 0.0255(9) Uani d . 1 1
C C7 -0.0320(5) 0.4080(4) 0.2607(2) 0.0252(9) Uani d . 1 1
H H7 0.0155 0.4457 0.2226 0.030 Uiso calc R 1 1
C C8 -0.0676(5) 0.5061(4) 0.3065(2) 0.0240(9) Uani d . 1 1
C C9 -0.1364(5) 0.4442(4) 0.3654(2) 0.0230(8) Uani d . 1 1
C C10 -0.1673(5) 0.2922(4) 0.3740(2) 0.0251(9) Uani d . 1 1
H H10 -0.2114 0.2530 0.4125 0.030 Uiso calc R 1 1
Cl Cl11 -0.02174(15) 0.14647(11) 0.20952(6) 0.0382(3) Uani d . 1 1
C C12 -0.1769(6) 0.5384(4) 0.4175(2) 0.0289(9) Uani d . 1 1
O O13 -0.1611(5) 0.6708(3) 0.41192(16) 0.0448(9) Uani d . 1 1
O O14 -0.2343(4) 0.4663(3) 0.47002(15) 0.0371(8) Uani d . 1 1
H H14 -0.2540 0.5245 0.4967 0.056 Uiso calc R 1 1
N N15 -0.0351(4) 0.6550(3) 0.29613(17) 0.0286(8) Uani d . 1 1
H H15 -0.0548 0.7112 0.3268 0.034 Uiso calc R 1 1
C C16 0.0306(6) 0.7251(4) 0.2368(2) 0.0309(10) Uani d . 1 1
H H16A 0.1272 0.6971 0.2296 0.037 Uiso calc R 1 1
H H16B 0.0754 0.8354 0.2477 0.037 Uiso calc R 1 1
C C17 -0.0985(6) 0.6825(4) 0.1714(2) 0.0321(10) Uani d . 1 1
O O18 -0.2298(4) 0.7371(4) 0.16793(17) 0.0455(8) Uani d . 1 1
C C19 -0.3322(7) 0.6860(6) 0.1038(3) 0.0531(13) Uani d . 1 1
H H19 -0.4309 0.7066 0.0881 0.064 Uiso calc R 1 1
C C20 -0.2722(8) 0.6033(6) 0.0671(3) 0.0553(14) Uani d . 1 1
H H20 -0.3187 0.5569 0.0219 0.066 Uiso calc R 1 1
C C21 -0.1217(7) 0.5993(5) 0.1108(3) 0.0496(13) Uani d . 1 1
H H21 -0.0520 0.5482 0.0994 0.060 Uiso calc R 1 1
C C22 0.1070(9) -0.2451(7) -0.0202(3) 0.0787(19) Uani d . 1 1
H H22A 0.0922 -0.3460 -0.0084 0.118 Uiso calc R 1 1
H H22B 0.1309 -0.2361 -0.0663 0.118 Uiso calc R 1 1
H H22C 0.0024 -0.2273 -0.0181 0.118 Uiso calc R 1 1
C C23 0.2535(8) -0.1310(6) 0.0292(3) 0.0526(14) Uani d . 1 1
O O24 0.3411(6) -0.1677(4) 0.0749(2) 0.0755(12) Uani d . 1 1
C C25 0.2924(8) 0.0340(6) 0.0172(3) 0.0582(15) Uani d . 1 1
H H25A 0.1850 0.0519 0.0133 0.070 Uiso calc R 1 1
H H25B 0.3304 0.0494 -0.0269 0.070 Uiso calc R 1 1
C C26 0.4327(7) 0.1567(6) 0.0738(2) 0.0496(13) Uani d . 1 1
H H26A 0.5309 0.1263 0.0868 0.060 Uiso calc R 1 1
H H26B 0.4745 0.2541 0.0552 0.060 Uiso calc R 1 1
C C27 0.3581(6) 0.1750(5) 0.1376(2) 0.0386(11) Uani d . 1 1
H H27A 0.2905 0.0748 0.1494 0.046 Uiso calc R 1 1
H H27B 0.2812 0.2299 0.1277 0.046 Uiso calc R 1 1
C C28 0.5035(6) 0.2621(5) 0.1986(2) 0.0410(11) Uani d . 1 1
H H28A 0.5813 0.2076 0.2072 0.049 Uiso calc R 1 1
H H28B 0.5700 0.3620 0.1863 0.049 Uiso calc R 1 1
N N29 0.4410(5) 0.2826(4) 0.26303(18) 0.0327(8) Uani d . 1 1
C C30 0.4310(6) 0.4238(5) 0.2793(2) 0.0359(10) Uani d . 1 1
N N31 0.3889(4) 0.4488(3) 0.34216(17) 0.0301(8) Uani d . 1 1
C C32 0.3527(5) 0.3335(4) 0.3846(2) 0.0272(9) Uani d . 1 1
C C33 0.3623(5) 0.1964(4) 0.3670(2) 0.0268(9) Uani d . 1 1
C C34 0.4046(5) 0.1593(5) 0.3028(2) 0.0317(10) Uani d . 1 1
O O35 0.4088(4) 0.0371(3) 0.28192(16) 0.0386(7) Uani d . 1 1
O O36 0.4592(5) 0.5218(4) 0.23925(17) 0.0520(9) Uani d . 1 1
C C37 0.3884(6) 0.5995(4) 0.3644(2) 0.0390(11) Uani d . 1 1
H H37A 0.3566 0.5982 0.4092 0.059 Uiso calc R 1 1
H H37B 0.3059 0.6220 0.3316 0.059 Uiso calc R 1 1
H H37C 0.5024 0.6765 0.3670 0.059 Uiso calc R 1 1
N N38 0.3027(5) 0.3392(3) 0.44655(17) 0.0292(8) Uani d . 1 1
C C39 0.2823(6) 0.2007(4) 0.4666(2) 0.0311(10) Uani d . 1 1
H H39 0.2473 0.1698 0.5078 0.037 Uiso calc R 1 1
N N40 0.3176(5) 0.1114(3) 0.42096(17) 0.0301(8) Uani d . 1 1
C C41 0.3046(6) -0.0468(4) 0.4270(2) 0.0355(10) Uani d . 1 1
H H41A 0.2801 -0.0741 0.4717 0.053 Uiso calc R 1 1
H H41B 0.4127 -0.0549 0.4217 0.053 Uiso calc R 1 1
H H41C 0.2125 -0.1148 0.3915 0.053 Uiso calc R 1 1
O O42 0.2316(7) 0.5238(6) 0.1180(3) 0.0948(15) Uani d D 1 1
H H42A 0.295(9) 0.538(8) 0.1651(17) 0.114 Uiso d D 1 1
H H42B 0.283(9) 0.630(4) 0.108(4) 0.114 Uiso d D 1 1

loop_
_atom_site_aniso_label
_atom_site_aniso_U_11
_atom_site_aniso_U_22
_atom_site_aniso_U_33
_atom_site_aniso_U_12
_atom_site_aniso_U_13
_atom_site_aniso_U_23
S1 0.0369(7) 0.0187(4) 0.0371(6) 0.0142(4) 0.0124(5) 0.0077(4)
N2 0.033(2) 0.0248(16) 0.051(2) 0.0111(15) 0.0120(19) -0.0038(15)
O3 0.055(2) 0.0289(14) 0.0378(18) 0.0192(14) 0.0209(16) 0.0147(12)
O4 0.0414(19) 0.0282(14) 0.052(2) 0.0215(13) 0.0111(16) 0.0105(13)
C5 0.026(2) 0.0162(16) 0.030(2) 0.0087(15) 0.0059(18) 0.0045(15)
C6 0.025(2) 0.0235(18) 0.028(2) 0.0115(16) 0.0020(18) -0.0009(15)
C7 0.027(2) 0.0242(18) 0.025(2) 0.0091(16) 0.0078(19) 0.0051(15)
C8 0.024(2) 0.0183(17) 0.028(2) 0.0069(15) 0.0026(18) 0.0021(15)
C9 0.025(2) 0.0186(17) 0.027(2) 0.0100(16) 0.0041(18) 0.0039(15)
C10 0.029(2) 0.0251(18) 0.025(2) 0.0132(17) 0.0091(18) 0.0063(15)
Cl11 0.0554(8) 0.0304(5) 0.0397(7) 0.0228(5) 0.0235(6) 0.0048(4)
C12 0.035(3) 0.0263(19) 0.026(2) 0.0130(17) 0.006(2) 0.0005(16)
O13 0.077(2) 0.0268(15) 0.044(2) 0.0271(15) 0.0287(18) 0.0087(13)
O14 0.060(2) 0.0264(14) 0.0335(17) 0.0206(14) 0.0221(16) 0.0052(12)
N15 0.042(2) 0.0197(15) 0.0270(19) 0.0132(15) 0.0118(17) 0.0041(13)
C16 0.041(3) 0.0206(18) 0.034(3) 0.0116(18) 0.012(2) 0.0078(16)
C17 0.040(3) 0.0213(19) 0.038(3) 0.0114(18) 0.014(2) 0.0131(17)
O18 0.050(2) 0.0546(19) 0.041(2) 0.0297(16) 0.0104(17) 0.0076(15)
C19 0.051(4) 0.069(3) 0.044(3) 0.028(3) 0.005(3) 0.018(3)
C20 0.068(4) 0.056(3) 0.038(3) 0.025(3) -0.007(3) 0.006(2)
C21 0.070(4) 0.047(3) 0.042(3) 0.036(3) 0.008(3) -0.003(2)
C22 0.090(5) 0.075(4) 0.054(4) 0.014(4) 0.010(4) -0.006(3)
C23 0.063(4) 0.049(3) 0.059(4) 0.029(3) 0.026(3) 0.010(3)
O24 0.072(3) 0.067(2) 0.094(3) 0.036(2) 0.005(3) 0.033(2)
C25 0.080(4) 0.060(3) 0.045(3) 0.035(3) 0.020(3) 0.008(2)
C26 0.058(4) 0.066(3) 0.033(3) 0.031(3) 0.014(3) -0.001(2)
C27 0.038(3) 0.047(3) 0.032(3) 0.018(2) 0.008(2) 0.000(2)
C28 0.036(3) 0.054(3) 0.032(3) 0.014(2) 0.013(2) 0.004(2)
N29 0.031(2) 0.0363(18) 0.027(2) 0.0073(16) 0.0095(17) 0.0006(15)
C30 0.035(3) 0.037(2) 0.029(3) 0.0071(19) 0.005(2) 0.0029(19)
N31 0.033(2) 0.0231(16) 0.029(2) 0.0061(14) 0.0030(17) 0.0031(14)
C32 0.025(2) 0.0290(19) 0.025(2) 0.0083(17) 0.0034(19) 0.0000(16)
C33 0.027(2) 0.0291(19) 0.024(2) 0.0110(17) 0.0048(19) 0.0015(16)
C34 0.022(2) 0.041(2) 0.031(2) 0.0123(18) 0.0011(19) -0.0052(18)
O35 0.0400(19) 0.0443(17) 0.0363(18) 0.0229(14) 0.0074(15) -0.0073(13)
O36 0.066(3) 0.0460(18) 0.038(2) 0.0101(17) 0.0163(18) 0.0151(15)
C37 0.052(3) 0.025(2) 0.041(3) 0.015(2) 0.010(2) 0.0097(18)
N38 0.038(2) 0.0261(16) 0.0227(19) 0.0112(15) 0.0068(16) 0.0017(13)
C39 0.037(3) 0.027(2) 0.027(2) 0.0108(18) 0.004(2) 0.0007(16)
N40 0.039(2) 0.0243(16) 0.0273(19) 0.0135(15) 0.0048(17) 0.0015(14)
C41 0.046(3) 0.0252(19) 0.037(3) 0.0177(19) 0.003(2) 0.0027(17)
O42 0.082(4) 0.085(3) 0.114(4) 0.030(3) 0.006(3) 0.033(3)

loop_
_atom_type_symbol
_atom_type_description
_atom_type_scat_dispersion_real
_atom_type_scat_dispersion_imag
_atom_type_scat_source
C C 0.0033 0.0016 'International Tables Vol C Tables 4.2.6.8 and 6.1.1.4'
H H 0.0000 0.0000 'International Tables Vol C Tables 4.2.6.8 and 6.1.1.4'
N N 0.0061 0.0033 'International Tables Vol C Tables 4.2.6.8 and 6.1.1.4'
O O 0.0106 0.0060 'International Tables Vol C Tables 4.2.6.8 and 6.1.1.4'
S S 0.1246 0.1234 'International Tables Vol C Tables 4.2.6.8 and 6.1.1.4'
Cl Cl 0.1484 0.1585 'International Tables Vol C Tables 4.2.6.8 and 6.1.1.4'

loop_
_geom_angle_atom_site_label_1
_geom_angle_atom_site_label_2
_geom_angle_atom_site_label_3
_geom_angle
O3 S1 O4 119.19(19)
O3 S1 N2 108.55(19)
O4 S1 N2 106.49(18)
O3 S1 C5 105.33(16)
O4 S1 C5 109.31(17)
N2 S1 C5 107.48(18)
S1 N2 H2A 115.3
S1 N2 H2B 105.7
H2A N2 H2B 127.9
C10 C5 C6 118.1(3)
C10 C5 S1 118.2(3)
C6 C5 S1 123.7(3)
C7 C6 C5 121.3(3)
C7 C6 Cl11 117.5(3)
C5 C6 Cl11 121.2(3)
C6 C7 C8 121.6(3)
C6 C7 H7 119.2
C8 C7 H7 119.2
N15 C8 C7 121.6(3)
N15 C8 C9 121.2(3)
C7 C8 C9 117.2(3)
C10 C9 C8 119.4(3)
C10 C9 C12 119.0(3)
C8 C9 C12 121.7(3)
C5 C10 C9 122.4(3)
C5 C10 H10 118.8
C9 C10 H10 118.8
O13 C12 O14 122.6(3)
O13 C12 C9 122.9(4)
O14 C12 C9 114.5(3)
C12 O14 H14 109.5
C8 N15 C16 124.4(3)
C8 N15 H15 117.8
C16 N15 H15 117.8
N15 C16 C17 115.1(3)
N15 C16 H16A 108.5
C17 C16 H16A 108.5
N15 C16 H16B 108.5
C17 C16 H16B 108.5
H16A C16 H16B 107.5
C21 C17 O18 108.2(4)
C21 C17 C16 135.1(4)
O18 C17 C16 116.7(4)
C19 O18 C17 107.1(4)
C20 C19 O18 110.8(5)
C20 C19 H19 124.6
O18 C19 H19 124.6
C19 C20 C21 106.1(5)
C19 C20 H20 126.9
C21 C20 H20 126.9
C17 C21 C20 107.8(4)
C17 C21 H21 126.1
C20 C21 H21 126.1
C23 C22 H22A 109.5
C23 C22 H22B 109.5
H22A C22 H22B 109.5
C23 C22 H22C 109.5
H22A C22 H22C 109.5
H22B C22 H22C 109.5
O24 C23 C22 122.2(5)
O24 C23 C25 122.2(5)
C22 C23 C25 115.5(5)
C23 C25 C26 116.1(5)
C23 C25 H25A 108.3
C26 C25 H25A 108.3
C23 C25 H25B 108.3
C26 C25 H25B 108.3
H25A C25 H25B 107.4
C27 C26 C25 111.0(4)
C27 C26 H26A 109.4
C25 C26 H26A 109.4
C27 C26 H26B 109.4
C25 C26 H26B 109.4
H26A C26 H26B 108.0
C26 C27 C28 110.6(4)
C26 C27 H27A 109.5
C28 C27 H27A 109.5
C26 C27 H27B 109.5
C28 C27 H27B 109.5
H27A C27 H27B 108.1
N29 C28 C27 113.7(4)
N29 C28 H28A 108.8
C27 C28 H28A 108.8
N29 C28 H28B 108.8
C27 C28 H28B 108.8
H28A C28 H28B 107.7
C30 N29 C34 126.9(3)
C30 N29 C28 116.9(3)
C34 N29 C28 116.2(3)
O36 C30 N31 121.4(4)
O36 C30 N29 121.4(4)
N31 C30 N29 117.2(3)
C30 N31 C32 119.4(3)
C30 N31 C37 119.8(3)
C32 N31 C37 120.8(3)
N38 C32 C33 112.0(3)
N38 C32 N31 126.0(3)
C33 C32 N31 122.0(3)
C32 C33 N40 105.7(3)
C32 C33 C34 122.8(4)
N40 C33 C34 131.4(3)
O35 C34 N29 121.5(4)
O35 C34 C33 126.9(4)
N29 C34 C33 111.6(3)
N31 C37 H37A 109.5
N31 C37 H37B 109.5
H37A C37 H37B 109.5
N31 C37 H37C 109.5
H37A C37 H37C 109.5
H37B C37 H37C 109.5
C39 N38 C32 103.2(3)
N38 C39 N40 113.1(4)
N38 C39 H39 123.4
N40 C39 H39 123.4
C39 N40 C33 106.0(3)
C39 N40 C41 126.4(3)
C33 N40 C41 127.5(3)
N40 C41 H41A 109.5
N40 C41 H41B 109.5
H41A C41 H41B 109.5
N40 C41 H41C 109.5
H41A C41 H41C 109.5
H41B C41 H41C 109.5
H42A O42 H42B 97(6)

loop_
_geom_bond_atom_site_label_1
_geom_bond_atom_site_label_2
_geom_bond_distance
S1 O3 1.429(3)
S1 O4 1.435(3)
S1 N2 1.594(4)
S1 C5 1.771(3)
N2 H2A 1.0396
N2 H2B 1.0081
C5 C10 1.378(5)
C5 C6 1.392(5)
C6 C7 1.369(5)
C6 Cl11 1.737(4)
C7 C8 1.404(5)
C7 H7 0.9300
C8 N15 1.363(4)
C8 C9 1.431(5)
C9 C10 1.386(5)
C9 C12 1.486(5)
C10 H10 0.9300
C12 O13 1.221(4)
C12 O14 1.322(5)
O14 H14 0.8200
N15 C16 1.455(5)
N15 H15 0.8600
C16 C17 1.477(6)
C16 H16A 0.9700
C16 H16B 0.9700
C17 C21 1.344(6)
C17 O18 1.373(5)
O18 C19 1.363(6)
C19 C20 1.319(7)
C19 H19 0.9300
C20 C21 1.425(7)
C20 H20 0.9300
C21 H21 0.9300
C22 C23 1.474(8)
C22 H22A 0.9600
C22 H22B 0.9600
C22 H22C 0.9600
C23 O24 1.214(7)
C23 C25 1.510(7)
C25 C26 1.561(7)
C25 H25A 0.9700
C25 H25B 0.9700
C26 C27 1.518(6)
C26 H26A 0.9700
C26 H26B 0.9700
C27 C28 1.522(6)
C27 H27A 0.9700
C27 H27B 0.9700
C28 N29 1.479(5)
C28 H28A 0.9700
C28 H28B 0.9700
N29 C30 1.393(5)
N29 C34 1.401(5)
C30 O36 1.225(5)
C30 N31 1.373(5)
N31 C32 1.377(5)
N31 C37 1.472(5)
C32 N38 1.357(5)
C32 C33 1.359(5)
C33 N40 1.377(5)
C33 C34 1.429(5)
C34 O35 1.222(5)
C37 H37A 0.9600
C37 H37B 0.9600
C37 H37C 0.9600
N38 C39 1.342(5)
C39 N40 1.343(5)
C39 H39 0.9300
N40 C41 1.470(5)
C41 H41A 0.9600
C41 H41B 0.9600
C41 H41C 0.9600
O42 H42A 0.97(2)
O42 H42B 0.98(2)

loop_
_geom_hbond_atom_site_label_D
_geom_hbond_atom_site_label_H
_geom_hbond_atom_site_label_A
_geom_hbond_site_symmetry_A
_geom_hbond_distance_DH
_geom_hbond_distance_HA
_geom_hbond_distance_DA
_geom_hbond_angle_DHA
_geom_hbond_publ_flag
N15 H15 O13 1_555 0.86 2.01 2.681(5) 134 y
N15 H15 O4 1_565 0.86 2.33 3.001(4) 136 y
N2 H2A O35 1_455 1.04 1.86 2.849(6) 158 y
N2 H2B O18 1_545 1.01 2.13 3.071(6) 155 y
O14 H14 N38 2_566 0.82 1.86 2.683(5) 177 y
C39 H39 O13 2_566 0.93 2.50 3.104(6) 123 y
C39 H39 O3 2_556 0.93 2.36 3.170(5) 146 y
O42 H42A O36 1_555 0.97 1.90 2.815(7) 158 y
O42 H42B O24 1_565 0.98 1.96 2.929(7) 168 y

loop_
_geom_torsion_atom_site_label_1
_geom_torsion_atom_site_label_2
_geom_torsion_atom_site_label_3
_geom_torsion_atom_site_label_4
_geom_torsion
O3 S1 C5 C10 -0.1(4)
O4 S1 C5 C10 -129.3(3)
N2 S1 C5 C10 115.5(3)
O3 S1 C5 C6 -178.3(4)
O4 S1 C5 C6 52.5(4)
N2 S1 C5 C6 -62.7(4)
C10 C5 C6 C7 -0.9(6)
S1 C5 C6 C7 177.3(3)
C10 C5 C6 Cl11 -179.7(3)
S1 C5 C6 Cl11 -1.5(5)
C5 C6 C7 C8 -0.6(6)
Cl11 C6 C7 C8 178.2(3)
C6 C7 C8 N15 -179.6(4)
C6 C7 C8 C9 1.6(6)
N15 C8 C9 C10 -179.9(4)
C7 C8 C9 C10 -1.1(6)
N15 C8 C9 C12 0.5(6)
C7 C8 C9 C12 179.3(4)
C6 C5 C10 C9 1.4(6)
S1 C5 C10 C9 -176.9(3)
C8 C9 C10 C5 -0.4(6)
C12 C9 C10 C5 179.2(4)
C10 C9 C12 O13 -176.5(4)
C8 C9 C12 O13 3.1(7)
C10 C9 C12 O14 2.5(6)
C8 C9 C12 O14 -177.9(4)
C7 C8 N15 C16 2.9(6)
C9 C8 N15 C16 -178.4(4)
C8 N15 C16 C17 75.2(5)
N15 C16 C17 C21 -110.9(5)
N15 C16 C17 O18 69.2(4)
C21 C17 O18 C19 -0.3(5)
C16 C17 O18 C19 179.6(3)
C17 O18 C19 C20 -0.2(5)
O18 C19 C20 C21 0.7(6)
O18 C17 C21 C20 0.7(5)
C16 C17 C21 C20 -179.1(4)
C19 C20 C21 C17 -0.9(6)
O24 C23 C25 C26 -9.5(8)
C22 C23 C25 C26 173.2(5)
C23 C25 C26 C27 -76.9(6)
C25 C26 C27 C28 165.5(4)
C26 C27 C28 N29 -179.2(4)
C27 C28 N29 C30 -99.6(5)
C27 C28 N29 C34 82.8(5)
C34 N29 C30 O36 -177.0(4)
C28 N29 C30 O36 5.7(6)
C34 N29 C30 N31 3.3(6)
C28 N29 C30 N31 -174.0(4)
O36 C30 N31 C32 177.9(4)
N29 C30 N31 C32 -2.4(6)
O36 C30 N31 C37 -4.0(7)
N29 C30 N31 C37 175.7(4)
C30 N31 C32 N38 -177.2(4)
C37 N31 C32 N38 4.7(6)
C30 N31 C32 C33 2.0(6)
C37 N31 C32 C33 -176.1(4)
N38 C32 C33 N40 -0.6(5)
N31 C32 C33 N40 -179.9(4)
N38 C32 C33 C34 177.2(4)
N31 C32 C33 C34 -2.2(6)
C30 N29 C34 O35 176.1(4)
C28 N29 C34 O35 -6.6(6)
C30 N29 C34 C33 -3.2(6)
C28 N29 C34 C33 174.1(4)
C32 C33 C34 O35 -176.7(4)
N40 C33 C34 O35 0.3(8)
C32 C33 C34 N29 2.5(6)
N40 C33 C34 N29 179.6(4)
C33 C32 N38 C39 0.1(5)
N31 C32 N38 C39 179.4(4)
C32 N38 C39 N40 0.4(5)
N38 C39 N40 C33 -0.7(5)
N38 C39 N40 C41 -178.8(4)
C32 C33 N40 C39 0.7(5)
C34 C33 N40 C39 -176.7(4)
C32 C33 N40 C41 178.8(4)
C34 C33 N40 C41 1.3(7)

loop_
_cod_related_entry_id
_cod_related_entry_database
_cod_related_entry_code
1 ChemSpider 30654409
